data_2236324
loop_
_publ_author_name
'Gschwind, Fabienne'
'Jansen, Martin'

_publ_section_title
;
 Bis(chlorido)(dimethylsulfoxide-\kO)barium(II)
;
_journal_coeditor_code HG5254
_journal_issue 11
_journal_name_full 'Acta Crystallographica Section E'
_journal_page_first m1319
_journal_paper_doi 10.1107/S160053681204069X
_journal_volume 68
_journal_year 2012
_chemical_formula_iupac '[Ba Cl2 (C2 H6 O S)]'
_chemical_formula_moiety 'C2 H6 Ba Cl2 O S'
_chemical_formula_sum 'C2 H6 Ba Cl2 O S'
_chemical_formula_weight 286.37
_chemical_name_systematic
;
Bis(chlorido)(dimethylsulfoxide-\kO)barium(II)
;
_space_group_IT_number 167
_symmetry_cell_setting trigonal
_symmetry_space_group_name_Hall '-R 3 2"c'
_symmetry_space_group_name_H-M 'R -3 c :H'
_atom_sites_solution_hydrogens geom
_atom_sites_solution_primary direct
_atom_sites_solution_secondary difmap
_audit_creation_method SHELXL97
_cell_angle_alpha 90.00
_cell_angle_beta 90.00
_cell_angle_gamma 120.00
_cell_formula_units_Z 36
_cell_length_a 15.680(7)
_cell_length_b 15.680(7)
_cell_length_c 33.848(6)
_cell_measurement_reflns_used 28704
_cell_measurement_temperature 298(2)
_cell_measurement_theta_max 57.3
_cell_measurement_theta_min 1.5
_cell_volume 7207(5)
_computing_cell_refinement 'X-AREA (Stoe & Cie, 2009)'
_computing_data_collection 'X-AREA (Stoe & Cie, 2009)'
_computing_data_reduction 'X-RED32 (Stoe & Cie, 2009)'
_computing_molecular_graphics 'DIAMOND (Brandenburg, 2006)'
_computing_publication_material 'publCIF (Westrip, 2010)'
_computing_structure_refinement 'SHELXL97 (Sheldrick, 2008)'
_computing_structure_solution 'SHELXS97 (Sheldrick, 2008)'
_diffrn_ambient_temperature 298(2)
_diffrn_detector_area_resol_mean 6.67
_diffrn_measured_fraction_theta_full 0.996
_diffrn_measured_fraction_theta_max 0.996
_diffrn_measurement_device_type 'Stoe IPDS 2'
_diffrn_measurement_method '\w and \f scans'
_diffrn_radiation_monochromator graphite
_diffrn_radiation_source 'fine-focus sealed tube'
_diffrn_radiation_type MoK\a
_diffrn_radiation_wavelength 0.71073
_diffrn_reflns_av_R_equivalents 0.0594
_diffrn_reflns_av_sigmaI/netI 0.0164
_diffrn_reflns_limit_h_max 19
_diffrn_reflns_limit_h_min -20
_diffrn_reflns_limit_k_max 20
_diffrn_reflns_limit_k_min -20
_diffrn_reflns_limit_l_max 43
_diffrn_reflns_limit_l_min -43
_diffrn_reflns_number 28344
_diffrn_reflns_theta_full 27.30
_diffrn_reflns_theta_max 27.30
_diffrn_reflns_theta_min 2.60
_exptl_absorpt_coefficient_mu 5.793
_exptl_absorpt_correction_T_max 0.5950
_exptl_absorpt_correction_T_min 0.4220
_exptl_absorpt_correction_type numerical
_exptl_absorpt_process_details '(X-SHAPE; Stoe & Cie, 2009)'
_exptl_crystal_colour colourless
_exptl_crystal_density_diffrn 2.375
_exptl_crystal_density_method 'not measured'
_exptl_crystal_description bloc
_exptl_crystal_F_000 4752
_exptl_crystal_size_max 0.18
_exptl_crystal_size_mid 0.12
_exptl_crystal_size_min 0.10
_refine_diff_density_max 0.506
_refine_diff_density_min -0.539
_refine_ls_extinction_method none
_refine_ls_goodness_of_fit_ref 1.248
_refine_ls_hydrogen_treatment constr
_refine_ls_matrix_type full
_refine_ls_number_parameters 55
_refine_ls_number_reflns 1807
_refine_ls_number_restraints 0
_refine_ls_restrained_S_all 1.248
_refine_ls_R_factor_all 0.0235
_refine_ls_R_factor_gt 0.0229
_refine_ls_shift/su_max 0.000
_refine_ls_shift/su_mean 0.000
_refine_ls_structure_factor_coef Fsqd
_refine_ls_weighting_details 'calc w = 1/[\s^2^(Fo^2^)+(0.0207P)^2^+30.0844P] where P=(Fo^2^+2Fc^2^)/3'
_refine_ls_weighting_scheme calc
_refine_ls_wR_factor_gt 0.0568
_refine_ls_wR_factor_ref 0.0572
_reflns_number_gt 1783
_reflns_number_total 1807
_reflns_threshold_expression I>2\s(I)
_cod_data_source_file hg5254.cif
_cod_data_source_block I
_cod_original_sg_symbol_H-M 'R -3 c'
_cod_database_code 2236324
_cod_database_fobs_code 2236324

loop_
_symmetry_equiv_pos_as_xyz
'x, y, z'
'-y, x-y, z'
'-x+y, -x, z'
'y, x, -z+1/2'
'-x, -x+y, -z+1/2'
'x-y, -y, -z+1/2'
'x+2/3, y+1/3, z+1/3'
'-y+2/3, x-y+1/3, z+1/3'
'-x+y+2/3, -x+1/3, z+1/3'
'y+2/3, x+1/3, -z+5/6'
'-x+2/3, -x+y+1/3, -z+5/6'
'x-y+2/3, -y+1/3, -z+5/6'
'x+1/3, y+2/3, z+2/3'
'-y+1/3, x-y+2/3, z+2/3'
'-x+y+1/3, -x+2/3, z+2/3'
'y+1/3, x+2/3, -z+7/6'
'-x+1/3, -x+y+2/3, -z+7/6'
'x-y+1/3, -y+2/3, -z+7/6'
'-x, -y, -z'
'y, -x+y, -z'
'x-y, x, -z'
'-y, -x, z-1/2'
'x, x-y, z-1/2'
'-x+y, y, z-1/2'
'-x+2/3, -y+1/3, -z+1/3'
'y+2/3, -x+y+1/3, -z+1/3'
'x-y+2/3, x+1/3, -z+1/3'
'-y+2/3, -x+1/3, z-1/6'
'x+2/3, x-y+1/3, z-1/6'
'-x+y+2/3, y+1/3, z-1/6'
'-x+1/3, -y+2/3, -z+2/3'
'y+1/3, -x+y+2/3, -z+2/3'
'x-y+1/3, x+2/3, -z+2/3'
'-y+1/3, -x+2/3, z+1/6'
'x+1/3, x-y+2/3, z+1/6'
'-x+y+1/3, y+2/3, z+1/6'

loop_
_atom_site_type_symbol
_atom_site_label
_atom_site_fract_x
_atom_site_fract_y
_atom_site_fract_z
_atom_site_U_iso_or_equiv
_atom_site_adp_type
_atom_site_calc_flag
_atom_site_refinement_flags
_atom_site_occupancy
_atom_site_symmetry_multiplicity
S S1 0.24622(7) 0.39751(7) 0.00510(3) 0.0417(2) Uani d . 1 1
O O1 0.1864(2) 0.38899(19) 0.04210(7) 0.0463(6) Uani d . 1 1
C C2 0.2400(4) 0.4882(3) -0.02432(13) 0.0576(10) Uiso d . 1 1
H H2A 0.1744 0.4620 -0.0344 0.086 Uiso calc R 1 1
H H2B 0.2855 0.5063 -0.0459 0.086 Uiso calc R 1 1
H H2C 0.2567 0.5452 -0.0085 0.086 Uiso calc R 1 1
C C1 0.3718(4) 0.4668(4) 0.01944(14) 0.0614(11) Uiso d . 1 1
H H1A 0.3880 0.4270 0.0359 0.092 Uiso calc R 1 1
H H1B 0.3826 0.5241 0.0339 0.092 Uiso calc R 1 1
H H1C 0.4128 0.4868 -0.0037 0.092 Uiso calc R 1 1
Cl Cl1 -0.03305(8) 0.3333 0.0833 0.0548(4) Uani d S 1 2
Cl Cl2 0.23027(6) 0.18744(6) 0.03813(3) 0.03946(18) Uani d . 1 1
Cl Cl4 0.0000 0.0000 0.10413(4) 0.0396(3) Uani d S 1 3
Ba Ba1 0.037103(14) 0.191429(13) 0.054807(5) 0.03329(8) Uani d . 1 1
Cl Cl3 0.0000 0.0000 0.0000 0.0356(4) Uani d S 1 6

loop_
_atom_site_aniso_label
_atom_site_aniso_U_11
_atom_site_aniso_U_22
_atom_site_aniso_U_33
_atom_site_aniso_U_12
_atom_site_aniso_U_13
_atom_site_aniso_U_23
S1 0.0425(4) 0.0386(4) 0.0401(4) 0.0172(4) 0.0055(3) -0.0018(3)
O1 0.0454(14) 0.0441(14) 0.0408(13) 0.0160(12) 0.0088(11) -0.0018(11)
Cl1 0.0436(4) 0.0669(9) 0.0617(8) 0.0334(4) -0.0147(3) -0.0295(7)
Cl2 0.0385(4) 0.0382(4) 0.0424(4) 0.0197(3) 0.0019(3) -0.0004(3)
Cl4 0.0412(4) 0.0412(4) 0.0363(7) 0.0206(2) 0.000 0.000
Ba1 0.03337(11) 0.03172(11) 0.03353(12) 0.01533(8) 0.00041(7) -0.00300(7)
Cl3 0.0367(5) 0.0367(5) 0.0334(9) 0.0183(3) 0.000 0.000

loop_
_atom_type_symbol
_atom_type_description
_atom_type_scat_dispersion_real
_atom_type_scat_dispersion_imag
_atom_type_scat_source
C C 0.0033 0.0016 'International Tables Vol C Tables 4.2.6.8 and 6.1.1.4'
Ba Ba -0.3244 2.2819 'International Tables Vol C Tables 4.2.6.8 and 6.1.1.4'
O O 0.0106 0.0060 'International Tables Vol C Tables 4.2.6.8 and 6.1.1.4'
S S 0.1246 0.1234 'International Tables Vol C Tables 4.2.6.8 and 6.1.1.4'
Cl Cl 0.1484 0.1585 'International Tables Vol C Tables 4.2.6.8 and 6.1.1.4'
H H 0.0000 0.0000 'International Tables Vol C Tables 4.2.6.8 and 6.1.1.4'

loop_
_geom_angle_atom_site_label_1
_geom_angle_atom_site_label_2
_geom_angle_atom_site_label_3
_geom_angle_site_symmetry_1
_geom_angle_site_symmetry_3
_geom_angle
O1 S1 C1 . . 105.9(2)
O1 S1 C2 . . 104.60(19)
C1 S1 C2 . . 98.7(2)
S1 O1 Ba1 . 18_554 146.52(15)
S1 O1 Ba1 . . 110.82(13)
Ba1 O1 Ba1 18_554 . 101.09(8)
S1 C2 H2A . . 109.5
S1 C2 H2B . . 109.5
H2A C2 H2B . . 109.5
S1 C2 H2C . . 109.5
H2A C2 H2C . . 109.5
H2B C2 H2C . . 109.5
S1 C1 H1A . . 109.5
S1 C1 H1B . . 109.5
H1A C1 H1B . . 109.5
S1 C1 H1C . . 109.5
H1A C1 H1C . . 109.5
H1B C1 H1C . . 109.5
Ba1 Cl1 Ba1 . 18_554 88.50(3)
Ba1 Cl2 Ba1 . 3 99.32(2)
Ba1 Cl2 Ba1 . 20 94.21(2)
Ba1 Cl2 Ba1 3 20 93.44(2)
Ba1 Cl4 Ba1 2 3 95.60(3)
Ba1 Cl4 Ba1 2 . 95.60(3)
Ba1 Cl4 Ba1 3 . 95.60(3)
O1 Ba1 O1 18_554 . 69.29(9)
O1 Ba1 Cl1 18_554 . 70.89(6)
O1 Ba1 Cl1 . . 69.92(6)
O1 Ba1 Cl2 18_554 . 83.11(6)
O1 Ba1 Cl2 . . 73.36(6)
Cl1 Ba1 Cl2 . . 140.52(2)
O1 Ba1 Cl2 18_554 2 129.87(6)
O1 Ba1 Cl2 . 2 142.06(6)
Cl1 Ba1 Cl2 . 2 85.41(2)
Cl2 Ba1 Cl2 . 2 133.71(3)
O1 Ba1 Cl2 18_554 21 142.50(6)
O1 Ba1 Cl2 . 21 73.31(5)
Cl1 Ba1 Cl2 . 21 99.01(2)
Cl2 Ba1 Cl2 . 21 83.71(2)
Cl2 Ba1 Cl2 2 21 83.06(2)
O1 Ba1 Cl4 18_554 . 79.44(6)
O1 Ba1 Cl4 . . 139.76(6)
Cl1 Ba1 Cl4 . . 123.06(3)
Cl2 Ba1 Cl4 . . 78.438(19)
Cl2 Ba1 Cl4 2 . 77.857(19)
Cl2 Ba1 Cl4 21 . 131.44(3)
O1 Ba1 Cl3 18_554 . 137.07(5)
O1 Ba1 Cl3 . . 125.40(5)
Cl1 Ba1 Cl3 . . 149.383(17)
Cl2 Ba1 Cl3 . . 67.244(16)
Cl2 Ba1 Cl3 2 . 66.799(16)
Cl2 Ba1 Cl3 21 . 66.32(2)
Cl4 Ba1 Cl3 . . 65.13(3)
O1 Ba1 Ba1 18_554 18_554 40.11(5)
O1 Ba1 Ba1 . 18_554 38.79(5)
Cl1 Ba1 Ba1 . 18_554 45.751(18)
Cl2 Ba1 Ba1 . 18_554 95.556(16)
Cl2 Ba1 Ba1 2 18_554 130.725(16)
Cl2 Ba1 Ba1 21 18_554 107.06(2)
Cl4 Ba1 Ba1 . 18_554 119.27(3)
Cl3 Ba1 Ba1 . 18_554 161.700(5)
O1 Ba1 Ba1 18_554 21 173.27(6)
O1 Ba1 Ba1 . 21 114.60(5)
Cl1 Ba1 Ba1 . 21 104.838(18)
Cl2 Ba1 Ba1 . 21 103.16(2)
Cl2 Ba1 Ba1 2 21 43.656(18)
Cl2 Ba1 Ba1 21 21 42.18(2)
Cl4 Ba1 Ba1 . 21 99.24(3)
Cl3 Ba1 Ba1 . 21 45.933(9)
Ba1 Ba1 Ba1 18_554 21 139.897(6)
O1 Ba1 Ba1 18_554 20 124.48(6)
O1 Ba1 Ba1 . 20 79.47(5)
Cl1 Ba1 Ba1 . 20 137.642(7)
Cl2 Ba1 Ba1 . 20 43.606(18)
Cl2 Ba1 Ba1 2 20 102.98(2)
Cl2 Ba1 Ba1 21 20 42.91(2)
Cl4 Ba1 Ba1 . 20 99.24(3)
Cl3 Ba1 Ba1 . 20 45.933(9)
Ba1 Ba1 Ba1 18_554 20 117.194(11)
Ba1 Ba1 Ba1 21 20 62.20(2)
O1 Ba1 Ba1 18_554 2 118.10(6)
O1 Ba1 Ba1 . 2 169.45(5)
Cl1 Ba1 Ba1 . 2 118.845(16)
Cl2 Ba1 Ba1 . 2 99.356(16)
Cl2 Ba1 Ba1 2 2 40.024(16)
Cl2 Ba1 Ba1 21 2 98.624(16)
Cl4 Ba1 Ba1 . 2 42.200(17)
Cl3 Ba1 Ba1 . 2 44.067(9)
Ba1 Ba1 Ba1 18_554 2 151.522(11)
Ba1 Ba1 Ba1 21 2 58.899(11)
Ba1 Ba1 Ba1 20 2 90.0
Ba1 Cl3 Ba1 21 . 88.135(18)
Ba1 Cl3 Ba1 21 19 91.865(18)
Ba1 Cl3 Ba1 . 19 180.000(5)
Ba1 Cl3 Ba1 21 20 91.865(18)
Ba1 Cl3 Ba1 . 20 88.135(18)
Ba1 Cl3 Ba1 19 20 91.865(18)
Ba1 Cl3 Ba1 21 2 88.135(18)
Ba1 Cl3 Ba1 . 2 91.865(18)
Ba1 Cl3 Ba1 19 2 88.135(18)
Ba1 Cl3 Ba1 20 2 180.000(9)
Ba1 Cl3 Ba1 21 3 180.000(8)
Ba1 Cl3 Ba1 . 3 91.865(18)
Ba1 Cl3 Ba1 19 3 88.135(18)
Ba1 Cl3 Ba1 20 3 88.135(18)
Ba1 Cl3 Ba1 2 3 91.865(18)

loop_
_geom_bond_atom_site_label_1
_geom_bond_atom_site_label_2
_geom_bond_site_symmetry_2
_geom_bond_distance
S1 O1 . 1.530(3)
S1 C1 . 1.776(5)
S1 C2 . 1.778(5)
O1 Ba1 18_554 2.752(2)
O1 Ba1 . 2.830(3)
C2 H2A . 0.9600
C2 H2B . 0.9600
C2 H2C . 0.9600
C1 H1A . 0.9600
C1 H1B . 0.9600
C1 H1C . 0.9600
Cl1 Ba1 . 3.0888(16)
Cl1 Ba1 18_554 3.0888(16)
Cl2 Ba1 . 3.1123(16)
Cl2 Ba1 3 3.1528(16)
Cl2 Ba1 20 3.1968(11)
Cl4 Ba1 2 3.2232(13)
Cl4 Ba1 3 3.2232(13)
Cl4 Ba1 . 3.2232(13)
Ba1 O1 18_554 2.752(2)
Ba1 Cl2 2 3.1528(16)
Ba1 Cl2 21 3.1968(11)
Ba1 Cl3 . 3.3231(11)
Ba1 Ba1 18_554 4.3106(16)
Ba1 Ba1 21 4.6225(10)
Ba1 Ba1 20 4.6225(10)
Ba1 Ba1 2 4.776(2)
Cl3 Ba1 21 3.3231(11)
Cl3 Ba1 19 3.3231(11)
Cl3 Ba1 20 3.3231(11)
Cl3 Ba1 2 3.3231(11)
Cl3 Ba1 3 3.3231(11)
